data_4114152
loop_
_publ_author_name
'Charlotte K. Williams'
'Laurie E. Breyfogle'
'Sun Kyung Choi'
'Wonwoo Nam'
'Victor G. Young'
'Marc A. Hillmyer'
'William B. Tolman'

_publ_section_title
;
 A Highly Active Zinc Catalyst for the Controlled Polymerization of
 Lactide
;
_journal_name_full 'Journal of the American Chemical Society'
_journal_page_first 11350
_journal_page_last 11359
_journal_paper_doi 10.1021/ja0359512
_journal_volume 125
_journal_year 2003
_chemical_formula_sum 'C22 H40 N2 O Zn'
_chemical_formula_weight 413.93
_chemical_name_common 02260
_chemical_name_systematic
; 
 ? 
;
_space_group_IT_number 14
_symmetry_cell_setting monoclinic
_symmetry_space_group_name_Hall '-P 2ybc'
_symmetry_space_group_name_H-M 'P 1 21/c 1'
_atom_sites_solution_hydrogens geom
_atom_sites_solution_primary direct
_atom_sites_solution_secondary difmap
_audit_creation_method SHELXL-97
_cell_angle_alpha 90.00
_cell_angle_beta 103.489(2)
_cell_angle_gamma 90.00
_cell_formula_units_Z 4
_cell_length_a 11.9224(16)
_cell_length_b 12.0853(16)
_cell_length_c 16.687(2)
_cell_measurement_reflns_used 3195
_cell_measurement_temperature 173(2)
_cell_measurement_theta_max 24.95
_cell_measurement_theta_min 2.43
_cell_volume 2338.0(5)
_computing_cell_refinement 'Bruker SMART'
_computing_data_collection 'Bruker SMART'
_computing_data_reduction 'Bruker SAINT'
_computing_molecular_graphics 'Bruker SHELXTL'
_computing_publication_material 'Bruker SHELXTL'
_computing_structure_refinement 'Bruker SHELXTL'
_computing_structure_solution 'Bruker SHELXTL'
_diffrn_ambient_temperature 173(2)
_diffrn_measured_fraction_theta_full 0.996
_diffrn_measured_fraction_theta_max 0.996
_diffrn_measurement_device_type 'CCD area detector'
_diffrn_measurement_method 'phi and omega scans'
_diffrn_radiation_monochromator graphite
_diffrn_radiation_source 'fine-focus sealed tube'
_diffrn_radiation_type MoK\a
_diffrn_radiation_wavelength 0.71073
_diffrn_reflns_av_R_equivalents 0.0405
_diffrn_reflns_av_sigmaI/netI 0.0605
_diffrn_reflns_limit_h_max 13
_diffrn_reflns_limit_h_min -14
_diffrn_reflns_limit_k_max 14
_diffrn_reflns_limit_k_min 0
_diffrn_reflns_limit_l_max 19
_diffrn_reflns_limit_l_min 0
_diffrn_reflns_number 16067
_diffrn_reflns_theta_full 25.03
_diffrn_reflns_theta_max 25.03
_diffrn_reflns_theta_min 1.76
_exptl_absorpt_coefficient_mu 1.062
_exptl_absorpt_correction_T_max 0.9198
_exptl_absorpt_correction_T_min 0.7999
_exptl_absorpt_correction_type multi-scan
_exptl_absorpt_process_details 'TWINABS V1.02 (Sheldrick, 2002)'
_exptl_crystal_colour Colorless
_exptl_crystal_density_diffrn 1.176
_exptl_crystal_description Plate
_exptl_crystal_F_000 896
_exptl_crystal_size_max 0.22
_exptl_crystal_size_mid 0.19
_exptl_crystal_size_min 0.08
_refine_diff_density_max 1.796
_refine_diff_density_min -0.472
_refine_diff_density_rms 0.077
_refine_ls_extinction_method none
_refine_ls_goodness_of_fit_ref 0.990
_refine_ls_hydrogen_treatment mixed
_refine_ls_matrix_type full
_refine_ls_number_parameters 262
_refine_ls_number_reflns 4121
_refine_ls_number_restraints 33
_refine_ls_restrained_S_all 0.991
_refine_ls_R_factor_all 0.0752
_refine_ls_R_factor_gt 0.0467
_refine_ls_shift/su_max 0.003
_refine_ls_shift/su_mean 0.000
_refine_ls_structure_factor_coef Fsqd
_refine_ls_weighting_details 'calc w=1/[\s^2^(Fo^2^)+(0.0724P)^2^+0.0000P] where P=(Fo^2^+2Fc^2^)/3'
_refine_ls_weighting_scheme calc
_refine_ls_wR_factor_gt 0.1142
_refine_ls_wR_factor_ref 0.1233
_reflns_number_gt 2894
_reflns_number_total 4121
_reflns_threshold_expression >2sigma(I)
_cod_data_source_file ja0359512si20030505_125202_1.cif
_cod_data_source_block 02260_JA028953F
_cod_depositor_comments
;
The following automatic conversions were performed:

'_exptl_absorpt_correction_type' value 'multi-scans' was replaced
with the value 'multi-scan' as specified in the replacement file
'src/cod-tools/trunk/data/replacement-values/replacement_values.lst'.

Automatic conversion script
Id: cif_fix_values 5376 2017-05-30 11:51:03Z andrius 
;
_cod_original_cell_volume 2338.1(5)
_cod_database_code 4114152

loop_
_symmetry_equiv_pos_as_xyz
'x, y, z'
'-x, y+1/2, -z+1/2'
'-x, -y, -z'
'x, -y-1/2, z-1/2'

loop_
_atom_site_label
_atom_site_type_symbol
_atom_site_fract_x
_atom_site_fract_y
_atom_site_fract_z
_atom_site_U_iso_or_equiv
_atom_site_adp_type
_atom_site_occupancy
_atom_site_symmetry_multiplicity
_atom_site_calc_flag
_atom_site_refinement_flags
_atom_site_disorder_assembly
_atom_site_disorder_group
Zn1 Zn 0.49572(4) 0.20864(3) 0.56248(3) 0.02757(16) Uani 1 1 d . . .
O1 O 0.5813(2) 0.3092(2) 0.50673(15) 0.0259(6) Uani 1 1 d . . .
N1 N 0.4505(3) 0.3374(3) 0.6378(2) 0.0290(8) Uani 1 1 d . . .
N2 N 0.3263(3) 0.2322(3) 0.4882(2) 0.0318(8) Uani 1 1 d . . .
C1 C 0.6636(3) 0.3615(3) 0.5605(2) 0.0225(8) Uani 1 1 d . . .
C2 C 0.7820(3) 0.3552(3) 0.5581(2) 0.0235(9) Uani 1 1 d . . .
C3 C 0.8623(3) 0.4095(3) 0.6193(2) 0.0269(9) Uani 1 1 d . . .
H3A H 0.9411 0.4054 0.6170 0.032 Uiso 1 1 calc R . .
C4 C 0.8356(4) 0.4696(3) 0.6837(2) 0.0290(10) Uani 1 1 d . A .
C5 C 0.7188(4) 0.4780(3) 0.6832(2) 0.0289(9) Uani 1 1 d . . .
H5A H 0.6963 0.5198 0.7250 0.035 Uiso 1 1 calc R . .
C6 C 0.6346(3) 0.4267(3) 0.6229(2) 0.0280(9) Uani 1 1 d . . .
C7 C 0.8190(3) 0.2876(3) 0.4901(2) 0.0262(8) Uani 1 1 d . . .
C8 C 0.9492(3) 0.2971(4) 0.4946(3) 0.0378(10) Uani 1 1 d . . .
H8A H 0.9699 0.3752 0.4913 0.057 Uiso 1 1 calc R . .
H8B H 0.9678 0.2564 0.4486 0.057 Uiso 1 1 calc R . .
H8C H 0.9928 0.2658 0.5468 0.057 Uiso 1 1 calc R . .
C9 C 0.7914(4) 0.1651(3) 0.4990(3) 0.0406(11) Uani 1 1 d . . .
H9A H 0.7093 0.1568 0.4981 0.061 Uiso 1 1 calc R . .
H9B H 0.8378 0.1368 0.5513 0.061 Uiso 1 1 calc R . .
H9C H 0.8093 0.1232 0.4532 0.061 Uiso 1 1 calc R . .
C10 C 0.7560(4) 0.3281(4) 0.4041(3) 0.0380(11) Uani 1 1 d . . .
H10A H 0.7800 0.4040 0.3960 0.057 Uiso 1 1 calc R . .
H10B H 0.6726 0.3263 0.3994 0.057 Uiso 1 1 calc R . .
H10C H 0.7754 0.2798 0.3621 0.057 Uiso 1 1 calc R . .
C11 C 0.9317(3) 0.5217(3) 0.7511(2) 0.0347(10) Uani 1 1 d D . .
C12 C 0.8823(5) 0.5876(5) 0.8134(3) 0.061(2) Uani 0.875(7) 1 d PD A 1
H12A H 0.8409 0.5374 0.8426 0.091 Uiso 0.875(7) 1 calc PR A 1
H12B H 0.8290 0.6440 0.7844 0.091 Uiso 0.875(7) 1 calc PR A 1
H12C H 0.9453 0.6235 0.8532 0.091 Uiso 0.875(7) 1 calc PR A 1
C13 C 1.0092(5) 0.4318(4) 0.7967(3) 0.058(2) Uani 0.875(7) 1 d PD A 1
H13A H 1.0462 0.3928 0.7583 0.087 Uiso 0.875(7) 1 calc PR A 1
H13B H 0.9632 0.3794 0.8204 0.087 Uiso 0.875(7) 1 calc PR A 1
H13C H 1.0684 0.4650 0.8409 0.087 Uiso 0.875(7) 1 calc PR A 1
C14 C 1.0007(4) 0.6033(4) 0.7120(3) 0.0471(16) Uani 0.875(7) 1 d PD A 1
H14A H 1.0365 0.5641 0.6730 0.071 Uiso 0.875(7) 1 calc PR A 1
H14B H 1.0609 0.6373 0.7551 0.071 Uiso 0.875(7) 1 calc PR A 1
H14C H 0.9492 0.6609 0.6829 0.071 Uiso 0.875(7) 1 calc PR A 1
C12' C 0.917(3) 0.469(2) 0.8314(12) 0.047(11) Uiso 0.125(7) 1 d PD A 2
H12D H 0.9477 0.5192 0.8775 0.071 Uiso 0.125(7) 1 calc PR A 2
H12E H 0.9593 0.3989 0.8403 0.071 Uiso 0.125(7) 1 calc PR A 2
H12F H 0.8351 0.4555 0.8279 0.071 Uiso 0.125(7) 1 calc PR A 2
C13' C 1.0505(19) 0.486(3) 0.741(3) 0.090(18) Uiso 0.125(7) 1 d PD A 2
H13D H 1.0652 0.5197 0.6907 0.134 Uiso 0.125(7) 1 calc PR A 2
H13E H 1.0528 0.4052 0.7361 0.134 Uiso 0.125(7) 1 calc PR A 2
H13F H 1.1098 0.5102 0.7886 0.134 Uiso 0.125(7) 1 calc PR A 2
C14' C 0.933(4) 0.6474(6) 0.760(2) 0.081(17) Uiso 0.125(7) 1 d PD A 2
H14D H 0.9083 0.6674 0.8105 0.121 Uiso 0.125(7) 1 calc PR A 2
H14E H 0.8803 0.6804 0.7124 0.121 Uiso 0.125(7) 1 calc PR A 2
H14F H 1.0114 0.6750 0.7641 0.121 Uiso 0.125(7) 1 calc PR A 2
C15 C 0.5081(3) 0.4422(3) 0.6214(2) 0.0297(9) Uani 1 1 d . . .
H15A H 0.5007 0.4978 0.6634 0.036 Uiso 1 1 calc R . .
H15B H 0.4679 0.4714 0.5668 0.036 Uiso 1 1 calc R . .
C16 C 0.4853(4) 0.3102(3) 0.7272(3) 0.0427(12) Uani 1 1 d . . .
H16A H 0.4550 0.3665 0.7587 0.064 Uiso 1 1 calc R . .
H16B H 0.5697 0.3086 0.7449 0.064 Uiso 1 1 calc R . .
H16C H 0.4543 0.2376 0.7367 0.064 Uiso 1 1 calc R . .
C17 C 0.3243(4) 0.3469(4) 0.6108(3) 0.0394(11) Uani 1 1 d . . .
H17A H 0.2994 0.4191 0.6289 0.047 Uiso 1 1 calc R . .
H17B H 0.2877 0.2877 0.6369 0.047 Uiso 1 1 calc R . .
C18 C 0.2851(4) 0.3377(3) 0.5178(3) 0.0394(11) Uani 1 1 d . . .
H18A H 0.1998 0.3405 0.5012 0.047 Uiso 1 1 calc R . .
H18B H 0.3156 0.4011 0.4918 0.047 Uiso 1 1 calc R . .
C19 C 0.2502(4) 0.1384(4) 0.4976(3) 0.0454(12) Uani 1 1 d . . .
H19A H 0.1732 0.1503 0.4622 0.068 Uiso 1 1 calc R . .
H19B H 0.2447 0.1335 0.5552 0.068 Uiso 1 1 calc R . .
H19C H 0.2824 0.0694 0.4818 0.068 Uiso 1 1 calc R . .
C20 C 0.3289(4) 0.2410(4) 0.4000(3) 0.0438(12) Uani 1 1 d . . .
H20A H 0.2517 0.2594 0.3673 0.066 Uiso 1 1 calc R . .
H20B H 0.3536 0.1702 0.3811 0.066 Uiso 1 1 calc R . .
H20C H 0.3833 0.2991 0.3932 0.066 Uiso 1 1 calc R . .
C21 C 0.5452(3) 0.0630(3) 0.6157(3) 0.0337(10) Uani 1 1 d . . .
H21A H 0.4838 0.0346 0.6412 0.040 Uiso 1 1 calc R . .
H21B H 0.5549 0.0096 0.5729 0.040 Uiso 1 1 calc R . .
C22 C 0.6575(4) 0.0703(4) 0.6814(3) 0.0484(13) Uani 1 1 d . . .
H22A H 0.6837 -0.0044 0.6996 0.073 Uiso 1 1 calc R . .
H22B H 0.6449 0.1129 0.7285 0.073 Uiso 1 1 calc R . .
H22C H 0.7163 0.1071 0.6584 0.073 Uiso 1 1 calc R . .

loop_
_atom_site_aniso_label
_atom_site_aniso_U_11
_atom_site_aniso_U_22
_atom_site_aniso_U_33
_atom_site_aniso_U_23
_atom_site_aniso_U_13
_atom_site_aniso_U_12
Zn1 0.0283(3) 0.0251(2) 0.0302(3) -0.0009(2) 0.0087(2) -0.0001(2)
O1 0.0245(15) 0.0318(15) 0.0213(14) -0.0017(12) 0.0049(12) -0.0041(12)
N1 0.0311(19) 0.0281(17) 0.033(2) -0.0038(16) 0.0170(16) -0.0042(15)
N2 0.0285(19) 0.0249(19) 0.043(2) 0.0035(16) 0.0093(17) 0.0025(14)
C1 0.027(2) 0.021(2) 0.020(2) 0.0043(16) 0.0055(17) -0.0012(17)
C2 0.025(2) 0.024(2) 0.022(2) 0.0058(17) 0.0074(17) 0.0021(17)
C3 0.025(2) 0.030(2) 0.027(2) 0.0061(18) 0.0087(19) -0.0022(17)
C4 0.036(2) 0.025(2) 0.027(2) 0.0052(18) 0.0065(19) -0.0047(18)
C5 0.037(2) 0.024(2) 0.028(2) -0.0026(18) 0.0108(19) -0.0040(18)
C6 0.032(2) 0.026(2) 0.030(2) 0.0023(18) 0.014(2) 0.0013(18)
C7 0.026(2) 0.029(2) 0.024(2) 0.0043(19) 0.0070(17) 0.0024(18)
C8 0.032(2) 0.048(3) 0.036(3) 0.000(2) 0.0144(19) 0.008(2)
C9 0.042(3) 0.035(2) 0.049(3) -0.003(2) 0.019(2) 0.006(2)
C10 0.035(3) 0.052(3) 0.030(2) 0.000(2) 0.014(2) 0.004(2)
C11 0.037(3) 0.039(2) 0.025(2) -0.0030(19) 0.000(2) -0.010(2)
C12 0.059(4) 0.081(5) 0.043(4) -0.028(3) 0.012(3) -0.021(3)
C13 0.068(4) 0.049(3) 0.042(4) 0.009(3) -0.020(3) -0.010(3)
C14 0.037(3) 0.046(3) 0.049(3) 0.000(3) -0.007(3) -0.018(3)
C15 0.034(2) 0.025(2) 0.034(2) -0.0046(17) 0.016(2) -0.0019(19)
C16 0.060(3) 0.038(3) 0.036(3) -0.005(2) 0.022(3) -0.003(2)
C17 0.034(3) 0.038(3) 0.055(3) -0.008(2) 0.026(2) -0.002(2)
C18 0.025(2) 0.031(2) 0.061(3) 0.001(2) 0.009(2) 0.0070(19)
C19 0.037(3) 0.036(3) 0.065(3) -0.001(2) 0.016(2) -0.008(2)
C20 0.040(3) 0.048(3) 0.038(3) 0.009(2) -0.003(2) 0.008(2)
C21 0.038(3) 0.028(2) 0.032(2) 0.0062(19) 0.001(2) 0.0035(19)
C22 0.053(3) 0.049(3) 0.039(3) 0.004(2) 0.002(2) 0.002(2)

loop_
_atom_type_symbol
_atom_type_description
_atom_type_scat_dispersion_real
_atom_type_scat_dispersion_imag
_atom_type_scat_source
C C 0.0033 0.0016 'International Tables Vol C Tables 4.2.6.8 and 6.1.1.4'
H H 0.0000 0.0000 'International Tables Vol C Tables 4.2.6.8 and 6.1.1.4'
N N 0.0061 0.0033 'International Tables Vol C Tables 4.2.6.8 and 6.1.1.4'
O O 0.0106 0.0060 'International Tables Vol C Tables 4.2.6.8 and 6.1.1.4'
Zn Zn 0.2839 1.4301 'International Tables Vol C Tables 4.2.6.8 and 6.1.1.4'

loop_
_geom_angle_atom_site_label_1
_geom_angle_atom_site_label_2
_geom_angle_atom_site_label_3
_geom_angle
O1 Zn1 C21 128.77(14)
O1 Zn1 N2 99.76(12)
C21 Zn1 N2 121.23(15)
O1 Zn1 N1 93.32(12)
C21 Zn1 N1 117.82(16)
N2 Zn1 N1 84.85(13)
C1 O1 Zn1 111.1(2)
C17 N1 C16 110.5(3)
C17 N1 C15 111.0(3)
C16 N1 C15 109.7(3)
C17 N1 Zn1 104.9(2)
C16 N1 Zn1 112.1(2)
C15 N1 Zn1 108.6(2)
C19 N2 C20 108.4(3)
C19 N2 C18 111.2(3)
C20 N2 C18 110.6(3)
C19 N2 Zn1 110.9(3)
C20 N2 Zn1 110.5(3)
C18 N2 Zn1 105.2(2)
O1 C1 C6 119.7(3)
O1 C1 C2 122.5(3)
C6 C1 C2 117.8(3)
C3 C2 C1 118.2(3)
C3 C2 C7 121.5(3)
C1 C2 C7 120.3(3)
C2 C3 C4 124.7(4)
C2 C3 H3A 117.7
C4 C3 H3A 117.7
C5 C4 C3 116.2(4)
C5 C4 C11 123.1(4)
C3 C4 C11 120.7(4)
C6 C5 C4 121.6(4)
C6 C5 H5A 119.2
C4 C5 H5A 119.2
C5 C6 C1 121.5(4)
C5 C6 C15 120.4(4)
C1 C6 C15 118.1(3)
C9 C7 C10 109.2(3)
C9 C7 C8 107.7(3)
C10 C7 C8 106.8(3)
C9 C7 C2 109.7(3)
C10 C7 C2 110.9(3)
C8 C7 C2 112.5(3)
C7 C8 H8A 109.5
C7 C8 H8B 109.5
H8A C8 H8B 109.5
C7 C8 H8C 109.5
H8A C8 H8C 109.5
H8B C8 H8C 109.5
C7 C9 H9A 109.5
C7 C9 H9B 109.5
H9A C9 H9B 109.5
C7 C9 H9C 109.5
H9A C9 H9C 109.5
H9B C9 H9C 109.5
C7 C10 H10A 109.5
C7 C10 H10B 109.5
H10A C10 H10B 109.5
C7 C10 H10C 109.5
H10A C10 H10C 109.5
H10B C10 H10C 109.5
C13 C11 C14' 132.3(17)
C13 C11 C14 110.6(4)
C14' C11 C14 53.5(13)
C13 C11 C12' 56.1(12)
C14' C11 C12' 109.0(11)
C14 C11 C12' 145.7(14)
C13 C11 C12 108.6(4)
C14' C11 C12 53.9(13)
C14 C11 C12 106.6(4)
C12' C11 C12 58.8(12)
C13 C11 C13' 51.7(13)
C14' C11 C13' 107.7(11)
C14 C11 C13' 61.8(13)
C12' C11 C13' 106.3(10)
C12 C11 C13' 137.5(17)
C13 C11 C4 109.7(3)
C14' C11 C4 118.0(17)
C14 C11 C4 109.6(3)
C12' C11 C4 104.7(13)
C12 C11 C4 111.7(4)
C13' C11 C4 110.7(17)
C11 C12 H12A 109.5
C11 C12 H12B 109.5
C11 C12 H12C 109.5
C11 C13 H13A 109.5
C11 C13 H13B 109.5
C11 C13 H13C 109.5
C11 C14 H14A 109.5
C11 C14 H14B 109.5
C11 C14 H14C 109.5
C11 C12' H12D 109.5
C11 C12' H12E 109.5
H12D C12' H12E 109.5
C11 C12' H12F 109.5
H12D C12' H12F 109.5
H12E C12' H12F 109.5
C11 C13' H13D 109.5
C11 C13' H13E 109.5
H13D C13' H13E 109.5
C11 C13' H13F 109.5
H13D C13' H13F 109.5
H13E C13' H13F 109.5
C11 C14' H14D 109.5
C11 C14' H14E 109.5
H14D C14' H14E 109.5
C11 C14' H14F 109.5
H14D C14' H14F 109.5
H14E C14' H14F 109.5
N1 C15 C6 113.0(3)
N1 C15 H15A 109.0
C6 C15 H15A 109.0
N1 C15 H15B 109.0
C6 C15 H15B 109.0
H15A C15 H15B 107.8
N1 C16 H16A 109.5
N1 C16 H16B 109.5
H16A C16 H16B 109.5
N1 C16 H16C 109.5
H16A C16 H16C 109.5
H16B C16 H16C 109.5
N1 C17 C18 110.8(3)
N1 C17 H17A 109.5
C18 C17 H17A 109.5
N1 C17 H17B 109.5
C18 C17 H17B 109.5
H17A C17 H17B 108.1
N2 C18 C17 110.8(3)
N2 C18 H18A 109.5
C17 C18 H18A 109.5
N2 C18 H18B 109.5
C17 C18 H18B 109.5
H18A C18 H18B 108.1
N2 C19 H19A 109.5
N2 C19 H19B 109.5
H19A C19 H19B 109.5
N2 C19 H19C 109.5
H19A C19 H19C 109.5
H19B C19 H19C 109.5
N2 C20 H20A 109.5
N2 C20 H20B 109.5
H20A C20 H20B 109.5
N2 C20 H20C 109.5
H20A C20 H20C 109.5
H20B C20 H20C 109.5
C22 C21 Zn1 112.9(3)
C22 C21 H21A 109.0
Zn1 C21 H21A 109.0
C22 C21 H21B 109.0
Zn1 C21 H21B 109.0
H21A C21 H21B 107.8
C21 C22 H22A 109.5
C21 C22 H22B 109.5
H22A C22 H22B 109.5
C21 C22 H22C 109.5
H22A C22 H22C 109.5
H22B C22 H22C 109.5

loop_
_geom_bond_atom_site_label_1
_geom_bond_atom_site_label_2
_geom_bond_distance
Zn1 O1 1.956(2)
Zn1 C21 1.997(4)
Zn1 N2 2.128(3)
Zn1 N1 2.147(3)
O1 C1 1.325(4)
N1 C17 1.471(5)
N1 C16 1.489(5)
N1 C15 1.495(5)
N2 C19 1.483(5)
N2 C20 1.483(6)
N2 C18 1.492(5)
C1 C6 1.412(5)
C1 C2 1.423(5)
C2 C3 1.391(5)
C2 C7 1.544(5)
C3 C4 1.395(5)
C3 H3A 0.9500
C4 C5 1.394(6)
C4 C11 1.540(5)
C5 C6 1.391(5)
C5 H5A 0.9500
C6 C15 1.514(5)
C7 C9 1.531(6)
C7 C10 1.537(6)
C7 C8 1.541(5)
C8 H8A 0.9800
C8 H8B 0.9800
C8 H8C 0.9800
C9 H9A 0.9800
C9 H9B 0.9800
C9 H9C 0.9800
C10 H10A 0.9800
C10 H10B 0.9800
C10 H10C 0.9800
C11 C13 1.511(5)
C11 C14' 1.526(7)
C11 C14 1.525(5)
C11 C12' 1.528(7)
C11 C12 1.532(5)
C11 C13' 1.530(7)
C12 H12A 0.9800
C12 H12B 0.9800
C12 H12C 0.9800
C13 H13A 0.9800
C13 H13B 0.9800
C13 H13C 0.9800
C14 H14A 0.9800
C14 H14B 0.9800
C14 H14C 0.9800
C12' H12D 0.9800
C12' H12E 0.9800
C12' H12F 0.9800
C13' H13D 0.9800
C13' H13E 0.9800
C13' H13F 0.9800
C14' H14D 0.9800
C14' H14E 0.9800
C14' H14F 0.9800
C15 H15A 0.9900
C15 H15B 0.9900
C16 H16A 0.9800
C16 H16B 0.9800
C16 H16C 0.9800
C17 C18 1.518(6)
C17 H17A 0.9900
C17 H17B 0.9900
C18 H18A 0.9900
C18 H18B 0.9900
C19 H19A 0.9800
C19 H19B 0.9800
C19 H19C 0.9800
C20 H20A 0.9800
C20 H20B 0.9800
C20 H20C 0.9800
C21 C22 1.522(6)
C21 H21A 0.9900
C21 H21B 0.9900
C22 H22A 0.9800
C22 H22B 0.9800
C22 H22C 0.9800

loop_
_geom_torsion_atom_site_label_1
_geom_torsion_atom_site_label_2
_geom_torsion_atom_site_label_3
_geom_torsion_atom_site_label_4
_geom_torsion
C21 Zn1 O1 C1 -73.9(3)
N2 Zn1 O1 C1 141.7(2)
N1 Zn1 O1 C1 56.4(2)
O1 Zn1 N1 C17 114.6(3)
C21 Zn1 N1 C17 -107.7(3)
N2 Zn1 N1 C17 15.1(3)
O1 Zn1 N1 C16 -125.5(3)
C21 Zn1 N1 C16 12.2(3)
N2 Zn1 N1 C16 135.0(3)
O1 Zn1 N1 C15 -4.2(2)
C21 Zn1 N1 C15 133.6(3)
N2 Zn1 N1 C15 -103.7(3)
O1 Zn1 N2 C19 160.0(3)
C21 Zn1 N2 C19 12.0(3)
N1 Zn1 N2 C19 -107.5(3)
O1 Zn1 N2 C20 39.7(3)
C21 Zn1 N2 C20 -108.2(3)
N1 Zn1 N2 C20 132.2(3)
O1 Zn1 N2 C18 -79.7(3)
C21 Zn1 N2 C18 132.3(3)
N1 Zn1 N2 C18 12.8(3)
Zn1 O1 C1 C6 -58.2(4)
Zn1 O1 C1 C2 122.0(3)
O1 C1 C2 C3 -177.5(3)
C6 C1 C2 C3 2.7(5)
O1 C1 C2 C7 1.2(5)
C6 C1 C2 C7 -178.6(3)
C1 C2 C3 C4 0.5(6)
C7 C2 C3 C4 -178.2(3)
C2 C3 C4 C5 -2.7(6)
C2 C3 C4 C11 176.7(3)
C3 C4 C5 C6 1.7(6)
C11 C4 C5 C6 -177.7(3)
C4 C5 C6 C1 1.5(6)
C4 C5 C6 C15 -176.8(3)
O1 C1 C6 C5 176.5(3)
C2 C1 C6 C5 -3.7(5)
O1 C1 C6 C15 -5.2(5)
C2 C1 C6 C15 174.6(3)
C3 C2 C7 C9 114.8(4)
C1 C2 C7 C9 -63.9(4)
C3 C2 C7 C10 -124.6(4)
C1 C2 C7 C10 56.8(4)
C3 C2 C7 C8 -5.1(5)
C1 C2 C7 C8 176.3(3)
C5 C4 C11 C13 117.5(5)
C3 C4 C11 C13 -61.9(5)
C5 C4 C11 C14' -62.6(16)
C3 C4 C11 C14' 118.1(15)
C5 C4 C11 C14 -120.9(4)
C3 C4 C11 C14 59.8(5)
C5 C4 C11 C12' 58.8(13)
C3 C4 C11 C12' -120.6(13)
C5 C4 C11 C12 -3.0(5)
C3 C4 C11 C12 177.6(4)
C5 C4 C11 C13' 172.9(15)
C3 C4 C11 C13' -6.5(15)
C17 N1 C15 C6 -162.3(3)
C16 N1 C15 C6 75.3(4)
Zn1 N1 C15 C6 -47.5(4)
C5 C6 C15 N1 -114.8(4)
C1 C6 C15 N1 66.8(4)
C16 N1 C17 C18 -161.8(3)
C15 N1 C17 C18 76.3(4)
Zn1 N1 C17 C18 -40.8(4)
C19 N2 C18 C17 81.4(4)
C20 N2 C18 C17 -158.2(4)
Zn1 N2 C18 C17 -38.8(4)
N1 C17 C18 N2 56.3(5)
O1 Zn1 C21 C22 55.6(4)
N2 Zn1 C21 C22 -166.5(3)
N1 Zn1 C21 C22 -64.9(3)
